data_2236210
loop_
_publ_author_name
'Arderne, Charmaine'
'Holzapfel, Cedric W.'

_publ_section_title
;
 Bis[(1,1'-biphenyl-2,2'-diyl)di-<i>tert</i>-butylphosphonium]
 di-\m-chlorido-bis[dichloridopalladate(II)]
;
_journal_coeditor_code GG2094
_journal_issue 10
_journal_name_full 'Acta Crystallographica Section E'
_journal_page_first m1247
_journal_paper_doi 10.1107/S1600536812037786
_journal_volume 68
_journal_year 2012
_chemical_formula_iupac '(C20 H26 P)2 [Pd2 Cl6]'
_chemical_formula_moiety '2(C20 H26 P +), Cl6 Pd2 2-'
_chemical_formula_sum 'C40 H52 Cl6 P2 Pd2'
_chemical_formula_weight 1020.26
_chemical_name_systematic
;
Bis[(1,1'-biphenyl-2,2'-diyl)di-<i>tert</i>-butylphosphonium]
di-\m-chlorido-bis[dichloridopalladate(II)]
;
_space_group_IT_number 2
_symmetry_cell_setting triclinic
_symmetry_space_group_name_Hall '-P 1'
_symmetry_space_group_name_H-M 'P -1'
_atom_sites_solution_hydrogens geom
_atom_sites_solution_primary direct
_atom_sites_solution_secondary difmap
_audit_creation_method SHELXL-97
_cell_angle_alpha 73.0982(6)
_cell_angle_beta 85.0900(6)
_cell_angle_gamma 82.2708(5)
_cell_formula_units_Z 1
_cell_length_a 8.3247(2)
_cell_length_b 11.2697(2)
_cell_length_c 11.7004(3)
_cell_measurement_reflns_used 9253
_cell_measurement_temperature 100(2)
_cell_measurement_theta_max 28.43
_cell_measurement_theta_min 3.64
_cell_volume 1039.49(4)
_computing_cell_refinement 'SAINT (Bruker, 2010)'
_computing_data_collection 'APEX2 (Bruker, 2010)'
_computing_data_reduction 'SAINT (Bruker, 2010)'
_computing_molecular_graphics '<i>OLEX2</i> (Dolomanov <i>et al.</i>, 2009)'
_computing_publication_material '<i>publCIF</i> (Westrip, 2010) and <i>PLATON</i> (Spek, 2009)'
_computing_structure_refinement 'SHELXL97 (Sheldrick, 2008)'
_computing_structure_solution 'SHELXS97 (Sheldrick, 2008)'
_diffrn_ambient_temperature 100(2)
_diffrn_measured_fraction_theta_full 0.986
_diffrn_measured_fraction_theta_max 0.986
_diffrn_measurement_device_type 'Bruker APEXII CCD'
_diffrn_measurement_method '\f and \w scans'
_diffrn_radiation_monochromator graphite
_diffrn_radiation_source 'fine-focus sealed tube'
_diffrn_radiation_type MoK\a
_diffrn_radiation_wavelength 0.71073
_diffrn_reflns_av_R_equivalents 0.0172
_diffrn_reflns_av_sigmaI/netI 0.0098
_diffrn_reflns_limit_h_max 11
_diffrn_reflns_limit_h_min -11
_diffrn_reflns_limit_k_max 15
_diffrn_reflns_limit_k_min -15
_diffrn_reflns_limit_l_max 15
_diffrn_reflns_limit_l_min -15
_diffrn_reflns_number 39747
_diffrn_reflns_theta_full 28.48
_diffrn_reflns_theta_max 28.48
_diffrn_reflns_theta_min 2.94
_exptl_absorpt_coefficient_mu 1.356
_exptl_absorpt_correction_T_max 0.7741
_exptl_absorpt_correction_T_min 0.6952
_exptl_absorpt_correction_type multi-scan
_exptl_absorpt_process_details '(AXScale; Bruker, 2010)'
_exptl_crystal_colour 'dark orange'
_exptl_crystal_density_diffrn 1.630
_exptl_crystal_density_method 'not measured'
_exptl_crystal_description prism
_exptl_crystal_F_000 516
_exptl_crystal_size_max 0.29
_exptl_crystal_size_mid 0.22
_exptl_crystal_size_min 0.20
_refine_diff_density_max 0.410
_refine_diff_density_min -0.476
_refine_ls_extinction_method none
_refine_ls_goodness_of_fit_ref 1.053
_refine_ls_hydrogen_treatment constr
_refine_ls_matrix_type full
_refine_ls_number_parameters 232
_refine_ls_number_reflns 5184
_refine_ls_number_restraints 0
_refine_ls_restrained_S_all 1.053
_refine_ls_R_factor_all 0.0150
_refine_ls_R_factor_gt 0.0146
_refine_ls_shift/su_max 0.002
_refine_ls_shift/su_mean 0.000
_refine_ls_structure_factor_coef Fsqd
_refine_ls_weighting_details 'w=1/[\s^2^(Fo^2^)+(0.0139P)^2^+0.6282P] where P=(Fo^2^+2Fc^2^)/3'
_refine_ls_weighting_scheme calc
_refine_ls_wR_factor_gt 0.0366
_refine_ls_wR_factor_ref 0.0369
_reflns_number_gt 5088
_reflns_number_total 5184
_reflns_threshold_expression I>2\s(I)
_cod_data_source_file gg2094.cif
_cod_data_source_block I
_cod_database_code 2236210
_cod_database_fobs_code 2236210

loop_
_symmetry_equiv_pos_as_xyz
'x, y, z'
'-x, -y, -z'

loop_
_atom_site_type_symbol
_atom_site_label
_atom_site_fract_x
_atom_site_fract_y
_atom_site_fract_z
_atom_site_U_iso_or_equiv
_atom_site_adp_type
_atom_site_calc_flag
_atom_site_refinement_flags
_atom_site_occupancy
_atom_site_symmetry_multiplicity
C C16 0.06541(14) 0.17413(10) 0.35252(11) 0.0171(2) Uani d . 1 1
H H16A 0.1167 0.1453 0.4297 0.026 Uiso calc R 1 1
H H16B 0.1288 0.1356 0.2953 0.026 Uiso calc R 1 1
H H16C -0.0451 0.1504 0.3628 0.026 Uiso calc R 1 1
C C2 0.51131(13) 0.18374(10) 0.38452(10) 0.0150(2) Uani d . 1 1
C C6 0.36510(14) 0.28059(11) 0.52998(11) 0.0182(2) Uani d . 1 1
H H6 0.2787 0.3363 0.5501 0.022 Uiso calc R 1 1
C C1 0.38564(13) 0.26782(10) 0.41465(10) 0.0147(2) Uani d . 1 1
C C3 0.61953(14) 0.11512(11) 0.47087(11) 0.0186(2) Uani d . 1 1
H H3 0.7057 0.0588 0.4515 0.022 Uiso calc R 1 1
C C5 0.47340(15) 0.21017(12) 0.61544(11) 0.0213(2) Uani d . 1 1
H H5 0.4601 0.2173 0.6947 0.026 Uiso calc R 1 1
C C4 0.60052(15) 0.12966(12) 0.58561(11) 0.0215(2) Uani d . 1 1
H H4 0.6753 0.0840 0.6441 0.026 Uiso calc R 1 1
C C17 0.32342(14) 0.50983(10) 0.22795(11) 0.0161(2) Uani d . 1 1
C C13 0.05899(13) 0.31677(10) 0.30507(10) 0.0137(2) Uani d . 1 1
C C7 0.51087(13) 0.17674(10) 0.26061(10) 0.0149(2) Uani d . 1 1
C C19 0.25132(15) 0.58473(11) 0.31437(12) 0.0215(2) Uani d . 1 1
H H19A 0.2870 0.5412 0.3951 0.032 Uiso calc R 1 1
H H19B 0.1326 0.5930 0.3149 0.032 Uiso calc R 1 1
H H19C 0.2883 0.6678 0.2884 0.032 Uiso calc R 1 1
C C18 0.26103(15) 0.57096(11) 0.10206(11) 0.0211(2) Uani d . 1 1
H H18A 0.1421 0.5790 0.1061 0.032 Uiso calc R 1 1
H H18B 0.3034 0.5190 0.0496 0.032 Uiso calc R 1 1
H H18C 0.2977 0.6539 0.0701 0.032 Uiso calc R 1 1
C C15 -0.03314(14) 0.37709(11) 0.39742(11) 0.0181(2) Uani d . 1 1
H H15A -0.0455 0.4681 0.3642 0.027 Uiso calc R 1 1
H H15B 0.0279 0.3537 0.4702 0.027 Uiso calc R 1 1
H H15C -0.1406 0.3479 0.4167 0.027 Uiso calc R 1 1
C C12 0.61554(14) 0.09816(11) 0.20828(11) 0.0190(2) Uani d . 1 1
H H12 0.7014 0.0445 0.2517 0.023 Uiso calc R 1 1
C C14 -0.02701(14) 0.36283(11) 0.18602(11) 0.0180(2) Uani d . 1 1
H H14A 0.0365 0.3286 0.1260 0.027 Uiso calc R 1 1
H H14B -0.0369 0.4542 0.1584 0.027 Uiso calc R 1 1
H H14C -0.1353 0.3350 0.1979 0.027 Uiso calc R 1 1
C C20 0.50976(14) 0.50237(12) 0.22269(13) 0.0228(2) Uani d . 1 1
H H20A 0.5562 0.4503 0.1713 0.034 Uiso calc R 1 1
H H20B 0.5491 0.4656 0.3034 0.034 Uiso calc R 1 1
H H20C 0.5426 0.5865 0.1900 0.034 Uiso calc R 1 1
C C9 0.36534(14) 0.25847(10) 0.07624(10) 0.0157(2) Uani d . 1 1
H H9 0.2817 0.3136 0.0314 0.019 Uiso calc R 1 1
C C8 0.38668(13) 0.25742(10) 0.19316(10) 0.0137(2) Uani d . 1 1
C C10 0.46880(14) 0.17729(11) 0.02614(11) 0.0183(2) Uani d . 1 1
H H10 0.4545 0.1754 -0.0530 0.022 Uiso calc R 1 1
C C11 0.59299(15) 0.09897(11) 0.09144(12) 0.0205(2) Uani d . 1 1
H H11 0.6639 0.0449 0.0557 0.025 Uiso calc R 1 1
Cl Cl3 0.06462(4) 0.07944(3) 1.07304(2) 0.01962(6) Uani d . 1 1
Cl Cl2 0.15259(3) 0.29365(2) 0.81900(2) 0.01663(5) Uani d . 1 1
Cl Cl1 0.01589(3) 0.12552(3) 0.67310(2) 0.01763(6) Uani d . 1 1
P P1 0.27397(3) 0.34725(3) 0.28353(2) 0.01179(5) Uani d . 1 1
Pd Pd1 0.041384(9) 0.110164(7) 0.868729(7) 0.01193(3) Uani d . 1 1

loop_
_atom_site_aniso_label
_atom_site_aniso_U_11
_atom_site_aniso_U_22
_atom_site_aniso_U_33
_atom_site_aniso_U_12
_atom_site_aniso_U_13
_atom_site_aniso_U_23
C16 0.0169(5) 0.0132(5) 0.0208(5) -0.0040(4) 0.0012(4) -0.0037(4)
C2 0.0129(5) 0.0132(5) 0.0177(5) -0.0035(4) -0.0001(4) -0.0018(4)
C6 0.0177(5) 0.0209(6) 0.0170(5) -0.0038(4) -0.0011(4) -0.0060(4)
C1 0.0135(5) 0.0149(5) 0.0151(5) -0.0025(4) -0.0017(4) -0.0025(4)
C3 0.0134(5) 0.0170(5) 0.0230(6) -0.0027(4) -0.0025(4) -0.0010(4)
C5 0.0214(6) 0.0260(6) 0.0173(5) -0.0072(5) -0.0036(4) -0.0046(5)
C4 0.0180(5) 0.0228(6) 0.0213(6) -0.0059(4) -0.0071(4) 0.0009(5)
C17 0.0149(5) 0.0123(5) 0.0208(5) -0.0032(4) 0.0008(4) -0.0042(4)
C13 0.0118(5) 0.0128(5) 0.0162(5) -0.0021(4) 0.0006(4) -0.0037(4)
C7 0.0127(5) 0.0126(5) 0.0181(5) -0.0020(4) 0.0003(4) -0.0026(4)
C19 0.0229(6) 0.0161(5) 0.0280(6) -0.0024(4) -0.0005(5) -0.0103(5)
C18 0.0236(6) 0.0157(5) 0.0210(6) -0.0038(4) 0.0000(5) -0.0001(4)
C15 0.0161(5) 0.0174(5) 0.0204(6) -0.0012(4) 0.0035(4) -0.0064(4)
C12 0.0152(5) 0.0159(5) 0.0242(6) 0.0015(4) 0.0009(4) -0.0049(5)
C14 0.0151(5) 0.0192(5) 0.0193(5) -0.0013(4) -0.0033(4) -0.0043(4)
C20 0.0151(5) 0.0189(6) 0.0337(7) -0.0055(4) 0.0013(5) -0.0052(5)
C9 0.0152(5) 0.0149(5) 0.0169(5) -0.0023(4) 0.0007(4) -0.0043(4)
C8 0.0127(5) 0.0117(5) 0.0163(5) -0.0015(4) 0.0014(4) -0.0039(4)
C10 0.0193(5) 0.0188(5) 0.0184(5) -0.0039(4) 0.0034(4) -0.0082(4)
C11 0.0187(5) 0.0173(5) 0.0255(6) -0.0001(4) 0.0045(4) -0.0088(5)
Cl3 0.03037(15) 0.01788(13) 0.01368(12) -0.01237(11) 0.00371(10) -0.00635(10)
Cl2 0.01830(12) 0.01205(11) 0.01884(13) -0.00401(9) -0.00206(10) -0.00193(10)
Cl1 0.02204(13) 0.01686(12) 0.01351(12) -0.00352(10) -0.00294(9) -0.00237(10)
P1 0.01112(12) 0.01095(12) 0.01294(12) -0.00073(9) -0.00015(9) -0.00320(10)
Pd1 0.01306(4) 0.01056(4) 0.01228(4) -0.00235(3) 0.00107(3) -0.00344(3)

loop_
_atom_type_symbol
_atom_type_description
_atom_type_scat_dispersion_real
_atom_type_scat_dispersion_imag
_atom_type_scat_source
C C 0.0033 0.0016 'International Tables Vol C Tables 4.2.6.8 and 6.1.1.4'
H H 0.0000 0.0000 'International Tables Vol C Tables 4.2.6.8 and 6.1.1.4'
Cl Cl 0.1484 0.1585 'International Tables Vol C Tables 4.2.6.8 and 6.1.1.4'
P P 0.1023 0.0942 'International Tables Vol C Tables 4.2.6.8 and 6.1.1.4'
Pd Pd -0.9988 1.0072 'International Tables Vol C Tables 4.2.6.8 and 6.1.1.4'

loop_
_geom_angle_atom_site_label_1
_geom_angle_atom_site_label_2
_geom_angle_atom_site_label_3
_geom_angle_site_symmetry_1
_geom_angle_site_symmetry_3
_geom_angle
C13 C16 H16A . . 109.5
C13 C16 H16B . . 109.5
H16A C16 H16B . . 109.5
C13 C16 H16C . . 109.5
H16A C16 H16C . . 109.5
H16B C16 H16C . . 109.5
C3 C2 C1 . . 119.27(11)
C3 C2 C7 . . 126.57(11)
C1 C2 C7 . . 114.15(10)
C1 C6 C5 . . 118.86(11)
C1 C6 H6 . . 120.6
C5 C6 H6 . . 120.6
C6 C1 C2 . . 121.02(10)
C6 C1 P1 . . 130.24(9)
C2 C1 P1 . . 108.73(8)
C4 C3 C2 . . 119.62(11)
C4 C3 H3 . . 120.2
C2 C3 H3 . . 120.2
C4 C5 C6 . . 120.51(12)
C4 C5 H5 . . 119.7
C6 C5 H5 . . 119.7
C5 C4 C3 . . 120.69(11)
C5 C4 H4 . . 119.7
C3 C4 H4 . . 119.7
C19 C17 C18 . . 110.87(10)
C19 C17 C20 . . 109.39(10)
C18 C17 C20 . . 109.59(10)
C19 C17 P1 . . 110.43(8)
C18 C17 P1 . . 110.18(8)
C20 C17 P1 . . 106.27(8)
C16 C13 C15 . . 109.56(9)
C16 C13 C14 . . 109.59(9)
C15 C13 C14 . . 109.98(9)
C16 C13 P1 . . 104.76(7)
C15 C13 P1 . . 111.52(8)
C14 C13 P1 . . 111.29(8)
C12 C7 C8 . . 119.19(11)
C12 C7 C2 . . 126.66(10)
C8 C7 C2 . . 114.12(10)
C17 C19 H19A . . 109.5
C17 C19 H19B . . 109.5
H19A C19 H19B . . 109.5
C17 C19 H19C . . 109.5
H19A C19 H19C . . 109.5
H19B C19 H19C . . 109.5
C17 C18 H18A . . 109.5
C17 C18 H18B . . 109.5
H18A C18 H18B . . 109.5
C17 C18 H18C . . 109.5
H18A C18 H18C . . 109.5
H18B C18 H18C . . 109.5
C13 C15 H15A . . 109.5
C13 C15 H15B . . 109.5
H15A C15 H15B . . 109.5
C13 C15 H15C . . 109.5
H15A C15 H15C . . 109.5
H15B C15 H15C . . 109.5
C7 C12 C11 . . 119.26(11)
C7 C12 H12 . . 120.4
C11 C12 H12 . . 120.4
C13 C14 H14A . . 109.5
C13 C14 H14B . . 109.5
H14A C14 H14B . . 109.5
C13 C14 H14C . . 109.5
H14A C14 H14C . . 109.5
H14B C14 H14C . . 109.5
C17 C20 H20A . . 109.5
C17 C20 H20B . . 109.5
H20A C20 H20B . . 109.5
C17 C20 H20C . . 109.5
H20A C20 H20C . . 109.5
H20B C20 H20C . . 109.5
C8 C9 C10 . . 118.76(11)
C8 C9 H9 . . 120.6
C10 C9 H9 . . 120.6
C9 C8 C7 . . 121.31(10)
C9 C8 P1 . . 129.83(9)
C7 C8 P1 . . 108.86(8)
C11 C10 C9 . . 120.21(11)
C11 C10 H10 . . 119.9
C9 C10 H10 . . 119.9
C10 C11 C12 . . 121.24(11)
C10 C11 H11 . . 119.4
C12 C11 H11 . . 119.4
Pd1 Cl3 Pd1 2_557 . 94.884(10)
C8 P1 C1 . . 93.92(5)
C8 P1 C17 . . 108.77(5)
C1 P1 C17 . . 109.07(5)
C8 P1 C13 . . 110.90(5)
C1 P1 C13 . . 111.69(5)
C17 P1 C13 . . 119.48(5)
Cl1 Pd1 Cl2 . . 91.333(10)
Cl1 Pd1 Cl3 . 2_557 90.924(10)
Cl2 Pd1 Cl3 . 2_557 177.377(10)
Cl1 Pd1 Cl3 . . 175.919(10)
Cl2 Pd1 Cl3 . . 92.603(10)
Cl3 Pd1 Cl3 2_557 . 85.117(10)

loop_
_geom_bond_atom_site_label_1
_geom_bond_atom_site_label_2
_geom_bond_site_symmetry_2
_geom_bond_distance
C16 C13 . 1.5356(15)
C16 H16A . 0.9800
C16 H16B . 0.9800
C16 H16C . 0.9800
C2 C3 . 1.3945(15)
C2 C1 . 1.4075(15)
C2 C7 . 1.4751(16)
C6 C1 . 1.3920(16)
C6 C5 . 1.3939(16)
C6 H6 . 0.9500
C1 P1 . 1.8003(11)
C3 C4 . 1.3924(18)
C3 H3 . 0.9500
C5 C4 . 1.3884(18)
C5 H5 . 0.9500
C4 H4 . 0.9500
C17 C19 . 1.5335(16)
C17 C18 . 1.5357(17)
C17 C20 . 1.5391(16)
C17 P1 . 1.8476(11)
C13 C15 . 1.5371(15)
C13 C14 . 1.5404(15)
C13 P1 . 1.8500(11)
C7 C12 . 1.3908(16)
C7 C8 . 1.4100(15)
C19 H19A . 0.9800
C19 H19B . 0.9800
C19 H19C . 0.9800
C18 H18A . 0.9800
C18 H18B . 0.9800
C18 H18C . 0.9800
C15 H15A . 0.9800
C15 H15B . 0.9800
C15 H15C . 0.9800
C12 C11 . 1.3930(18)
C12 H12 . 0.9500
C14 H14A . 0.9800
C14 H14B . 0.9800
C14 H14C . 0.9800
C20 H20A . 0.9800
C20 H20B . 0.9800
C20 H20C . 0.9800
C9 C8 . 1.3911(16)
C9 C10 . 1.3913(16)
C9 H9 . 0.9500
C8 P1 . 1.7945(11)
C10 C11 . 1.3890(17)
C10 H10 . 0.9500
C11 H11 . 0.9500
Cl3 Pd1 2_557 2.3166(3)
Cl3 Pd1 . 2.3349(3)
Cl2 Pd1 . 2.2791(3)
Cl1 Pd1 . 2.2709(3)
Pd1 Cl3 2_557 2.3166(3)

loop_
_geom_hbond_atom_site_label_D
_geom_hbond_atom_site_label_H
_geom_hbond_atom_site_label_A
_geom_hbond_site_symmetry_A
_geom_hbond_distance_DH
_geom_hbond_distance_HA
_geom_hbond_distance_DA
_geom_hbond_angle_DHA
C11 H11 Cg7 1_654 0.95 2.68 3.5952(13) 138

loop_
_geom_torsion_atom_site_label_1
_geom_torsion_atom_site_label_2
_geom_torsion_atom_site_label_3
_geom_torsion_atom_site_label_4
_geom_torsion_site_symmetry_1
_geom_torsion_site_symmetry_4
_geom_torsion
C5 C6 C1 C2 . . 1.22(17)
C5 C6 C1 P1 . . -177.59(9)
C3 C2 C1 C6 . . -1.94(17)
C7 C2 C1 C6 . . 176.93(10)
C3 C2 C1 P1 . . 177.11(9)
C7 C2 C1 P1 . . -4.03(12)
C1 C2 C3 C4 . . 0.77(17)
C7 C2 C3 C4 . . -177.94(11)
C1 C6 C5 C4 . . 0.65(18)
C6 C5 C4 C3 . . -1.81(19)
C2 C3 C4 C5 . . 1.08(18)
C3 C2 C7 C12 . . 1.82(19)
C1 C2 C7 C12 . . -176.95(11)
C3 C2 C7 C8 . . -179.97(11)
C1 C2 C7 C8 . . 1.26(14)
C8 C7 C12 C11 . . -1.44(17)
C2 C7 C12 C11 . . 176.69(11)
C10 C9 C8 C7 . . 0.39(16)
C10 C9 C8 P1 . . -178.98(9)
C12 C7 C8 C9 . . 1.04(16)
C2 C7 C8 C9 . . -177.32(10)
C12 C7 C8 P1 . . -179.47(9)
C2 C7 C8 P1 . . 2.18(12)
C8 C9 C10 C11 . . -1.41(17)
C9 C10 C11 C12 . . 1.01(18)
C7 C12 C11 C10 . . 0.44(18)
C9 C8 P1 C1 . . 175.63(11)
C7 C8 P1 C1 . . -3.81(8)
C9 C8 P1 C17 . . -72.71(12)
C7 C8 P1 C17 . . 107.86(8)
C9 C8 P1 C13 . . 60.63(12)
C7 C8 P1 C13 . . -118.81(8)
C6 C1 P1 C8 . . -176.59(11)
C2 C1 P1 C8 . . 4.49(9)
C6 C1 P1 C17 . . 72.01(12)
C2 C1 P1 C17 . . -106.92(8)
C6 C1 P1 C13 . . -62.25(12)
C2 C1 P1 C13 . . 118.82(8)
C19 C17 P1 C8 . . -170.94(8)
C18 C17 P1 C8 . . 66.24(9)
C20 C17 P1 C8 . . -52.40(9)
C19 C17 P1 C1 . . -69.77(9)
C18 C17 P1 C1 . . 167.42(8)
C20 C17 P1 C1 . . 48.77(9)
C19 C17 P1 C13 . . 60.37(10)
C18 C17 P1 C13 . . -62.44(10)
C20 C17 P1 C13 . . 178.91(8)
C16 C13 P1 C8 . . 52.91(9)
C15 C13 P1 C8 . . 171.33(8)
C14 C13 P1 C8 . . -65.44(9)
C16 C13 P1 C1 . . -50.42(9)
C15 C13 P1 C1 . . 68.00(9)
C14 C13 P1 C1 . . -168.77(8)
C16 C13 P1 C17 . . -179.38(7)
C15 C13 P1 C17 . . -60.96(10)
C14 C13 P1 C17 . . 62.27(9)
Pd1 Cl3 Pd1 Cl2 2_557 . -178.700(11)
Pd1 Cl3 Pd1 Cl3 2_557 2_557 0.0
